data_4114048
loop_
_publ_author_name
'Yury K. Kryschenko'
'S. Russell Seidel'
'David C. Muddiman'
'Angelito I. Nepomuceno'
'Peter J. Stang'

_publ_section_title
;
 Coordination-Driven Self-Assembly of Supramolecular Cages:
 Heteroatom-Containing and Complementary Trigonal Prisms
;
_journal_name_full 'Journal of the American Chemical Society'
_journal_page_first 9647
_journal_page_last 9652
_journal_paper_doi 10.1021/ja030209n
_journal_volume 125
_journal_year 2003
_chemical_formula_sum 'C59 H109 Cl2 F9 O10 P6 Pt3 S3 Si'
_chemical_formula_weight 2115.72
_chemical_name_systematic
;
 ?
;
_space_group_IT_number 14
_symmetry_cell_setting monoclinic
_symmetry_space_group_name_Hall '-P 2yab'
_symmetry_space_group_name_H-M 'P 1 21/a 1'
_atom_sites_solution_hydrogens geom
_atom_sites_solution_primary direct
_atom_sites_solution_secondary difmap
_audit_creation_method SHELXL-97
_cell_angle_alpha 90.00
_cell_angle_beta 101.233(2)
_cell_angle_gamma 90.00
_cell_formula_units_Z 4
_cell_length_a 17.7286(4)
_cell_length_b 15.9567(5)
_cell_length_c 30.9432(10)
_cell_measurement_temperature 200(1)
_cell_volume 8585.8(4)
_computing_cell_refinement DENZO-SMN
_computing_data_collection 'Nonius COLLECT'
_computing_data_reduction DENZO-SMN
_computing_molecular_graphics 'WinGX, Ortep3'
_computing_structure_refinement 'SHELXL-97 (Sheldrick, 1997)'
_computing_structure_solution SIR97
_diffrn_ambient_temperature 200(1)
_diffrn_measured_fraction_theta_full 0.681
_diffrn_measured_fraction_theta_max 0.681
_diffrn_measurement_device_type 'Nonius KappaCCD Diffractometer'
_diffrn_measurement_method 'Phi Scan'
_diffrn_radiation_monochromator graphite
_diffrn_radiation_source 'fine-focus sealed tube'
_diffrn_radiation_type MoK\a
_diffrn_radiation_wavelength 0.71073
_diffrn_reflns_av_R_equivalents 0.0440
_diffrn_reflns_av_sigmaI/netI 0.0731
_diffrn_reflns_limit_h_max 20
_diffrn_reflns_limit_h_min -17
_diffrn_reflns_limit_k_max 24
_diffrn_reflns_limit_k_min -21
_diffrn_reflns_limit_l_max 46
_diffrn_reflns_limit_l_min -46
_diffrn_reflns_number 28368
_diffrn_reflns_theta_full 32.68
_diffrn_reflns_theta_max 32.68
_diffrn_reflns_theta_min 1.85
_diffrn_standards_decay_% '< 2.0'
_exptl_absorpt_coefficient_mu 5.202
_exptl_absorpt_correction_type SCALEPACK
_exptl_crystal_colour colorless
_exptl_crystal_density_diffrn 1.637
_exptl_crystal_description plate
_exptl_crystal_F_000 4176
_exptl_crystal_size_max 0.30
_exptl_crystal_size_mid 0.28
_exptl_crystal_size_min 0.05
_refine_diff_density_max 3.364
_refine_diff_density_min -1.990
_refine_diff_density_rms 0.181
_refine_ls_extinction_coef 0.00025(4)
_refine_ls_extinction_expression Fc^*^=kFc[1+0.001xFc^2^\l^3^/sin(2\q)]^-1/4^
_refine_ls_extinction_method SHELXL
_refine_ls_goodness_of_fit_ref 1.082
_refine_ls_hydrogen_treatment mixed
_refine_ls_matrix_type full
_refine_ls_number_parameters 835
_refine_ls_number_reflns 21468
_refine_ls_number_restraints 0
_refine_ls_restrained_S_all 1.082
_refine_ls_R_factor_all 0.1179
_refine_ls_R_factor_gt 0.0749
_refine_ls_shift/su_max 0.012
_refine_ls_shift/su_mean 0.000
_refine_ls_structure_factor_coef Fsqd
_refine_ls_weighting_details 'calc w=1/[\s^2^(Fo^2^)+(0.0578P)^2^+86.8672P] where P=(Fo^2^+2Fc^2^)/3'
_refine_ls_weighting_scheme calc
_refine_ls_wR_factor_gt 0.1693
_refine_ls_wR_factor_ref 0.1897
_reflns_number_gt 14311
_reflns_number_total 21468
_reflns_threshold_expression >2sigma(I)
_cod_data_source_file ja030209n_3.cif
_cod_data_source_block compound10
_cod_original_sg_symbol_H-M 'P 21/a'
_cod_database_code 4114048

loop_
_symmetry_equiv_pos_as_xyz
'x, y, z'
'-x+1/2, y+1/2, -z'
'-x, -y, -z'
'x-1/2, -y-1/2, z'

loop_
_atom_site_label
_atom_site_type_symbol
_atom_site_fract_x
_atom_site_fract_y
_atom_site_fract_z
_atom_site_U_iso_or_equiv
_atom_site_adp_type
_atom_site_occupancy
_atom_site_symmetry_multiplicity
_atom_site_calc_flag
_atom_site_refinement_flags
Pt1 Pt -0.14481(3) -0.23401(2) 0.271601(16) 0.04151(12) Uani 1 1 d .
Pt2 Pt 0.14975(2) 0.256516(19) 0.418300(14) 0.03354(10) Uani 1 1 d .
Pt3 Pt -0.07911(3) 0.36759(3) 0.090460(16) 0.04473(13) Uani 1 1 d .
Cl1 Cl 0.0897(5) 0.0898(5) 0.2334(3) 0.176(3) Uani 1 1 d .
Cl2 Cl 0.0740(9) -0.0141(8) 0.1576(4) 0.289(7) Uani 1 1 d .
S1 S -0.1764(2) -0.43852(18) 0.26582(14) 0.0671(10) Uani 1 1 d .
S2 S 0.26998(18) 0.26509(19) 0.51469(12) 0.0514(7) Uani 1 1 d .
S3 S 0.0562(2) 0.3348(3) -0.04475(16) 0.0734(10) Uani 1 1 d .
P1 P -0.1558(2) -0.23493(17) 0.34414(12) 0.0514(8) Uani 1 1 d .
P2 P -0.1310(3) -0.2356(2) 0.19922(15) 0.0690(10) Uani 1 1 d .
P3 P 0.15347(16) 0.11128(14) 0.41846(11) 0.0436(7) Uani 1 1 d .
P4 P 0.14194(17) 0.40105(15) 0.41508(13) 0.0527(9) Uani 1 1 d .
P5 P 0.04317(19) 0.3598(2) 0.13206(13) 0.0577(9) Uani 1 1 d .
P6 P -0.2029(2) 0.3715(2) 0.05119(13) 0.0584(8) Uani 1 1 d .
Si1 Si -0.17069(15) 0.18603(14) 0.26829(10) 0.0336(6) Uani 1 1 d .
F1 F -0.1736(9) -0.5872(5) 0.2988(4) 0.139(5) Uani 1 1 d .
F2 F -0.1030(9) -0.4971(6) 0.3413(4) 0.144(5) Uani 1 1 d .
F3 F -0.0657(7) -0.5462(6) 0.2841(5) 0.130(4) Uani 1 1 d .
F4 F 0.4045(7) 0.3273(12) 0.5133(5) 0.173(7) Uani 1 1 d .
F5 F 0.3975(5) 0.2661(9) 0.5735(4) 0.128(5) Uani 1 1 d .
F6 F 0.4043(7) 0.1989(11) 0.5154(5) 0.179(7) Uani 1 1 d .
F7 F -0.0336(8) 0.2351(11) -0.0946(6) 0.167(7) Uani 1 1 d .
F8 F 0.0261(17) 0.1905(15) -0.0321(11) 0.273(13) Uani 1 1 d .
F9 F -0.0733(10) 0.2732(14) -0.0371(9) 0.255(13) Uani 1 1 d .
O1 O -0.1210(5) -0.3695(4) 0.2749(4) 0.072(3) Uani 1 1 d .
O2 O -0.1868(7) -0.4698(6) 0.2207(4) 0.085(3) Uani 1 1 d .
O3 O -0.2454(7) -0.4269(8) 0.2828(6) 0.138(6) Uani 1 1 d .
O4 O 0.2590(4) 0.2622(4) 0.4667(3) 0.0439(18) Uani 1 1 d .
O5 O 0.2475(7) 0.1907(7) 0.5343(4) 0.102(4) Uani 1 1 d .
O6 O 0.2487(6) 0.3440(6) 0.5310(4) 0.084(3) Uani 1 1 d .
O7 O 0.0687(9) 0.3527(10) 0.0007(5) 0.132(5) Uani 1 1 d .
O8 O 0.0180(15) 0.3991(11) -0.0706(7) 0.203(10) Uani 1 1 d .
O9 O 0.1176(8) 0.2996(12) -0.0603(5) 0.140(6) Uani 1 1 d .
O10 O -0.0394(5) 0.4365(6) 0.0385(3) 0.073(3) Uani 1 1 d .
C1 C -0.2619(6) 0.2241(6) 0.2850(4) 0.046(3) Uani 1 1 d .
H1A H -0.2606 0.2853 0.2875 0.069 Uiso 1 1 calc R
H1B H -0.2659 0.1995 0.3135 0.069 Uiso 1 1 calc R
H1C H -0.3064 0.2072 0.2627 0.069 Uiso 1 1 calc R
C2 C -0.1678(6) 0.0693(5) 0.2692(4) 0.038(2) Uani 1 1 d .
C3 C -0.2326(6) 0.0178(5) 0.2633(4) 0.042(2) Uani 1 1 d .
H3 H -0.2822 0.0428 0.2582 0.050 Uiso 1 1 calc R
C4 C -0.2265(6) -0.0689(6) 0.2646(4) 0.046(3) Uani 1 1 d .
H4 H -0.2722 -0.1014 0.2613 0.055 Uiso 1 1 calc R
C5 C -0.1568(6) -0.1100(5) 0.2707(4) 0.042(2) Uani 1 1 d .
C6 C -0.0919(6) -0.0593(6) 0.2747(5) 0.053(3) Uani 1 1 d .
H6 H -0.0429 -0.0849 0.2773 0.063 Uiso 1 1 calc R
C7 C -0.0966(5) 0.0277(6) 0.2750(4) 0.049(3) Uani 1 1 d .
H7 H -0.0506 0.0598 0.2792 0.059 Uiso 1 1 calc R
C8 C -0.0861(6) 0.2211(5) 0.3102(4) 0.034(2) Uani 1 1 d .
C9 C -0.0850(6) 0.2250(6) 0.3549(4) 0.040(2) Uani 1 1 d .
H9 H -0.1321 0.2171 0.3647 0.048 Uiso 1 1 calc R
C10 C -0.0203(6) 0.2396(6) 0.3857(4) 0.047(3) Uani 1 1 d .
H10 H -0.0237 0.2436 0.4159 0.056 Uiso 1 1 calc R
C11 C 0.0534(5) 0.2491(5) 0.3730(3) 0.0291(18) Uani 1 1 d .
C12 C 0.0525(6) 0.2487(6) 0.3285(4) 0.041(2) Uani 1 1 d .
H12 H 0.0994 0.2576 0.3186 0.049 Uiso 1 1 calc R
C13 C -0.0135(6) 0.2357(6) 0.2980(4) 0.043(3) Uani 1 1 d .
H13 H -0.0110 0.2365 0.2676 0.051 Uiso 1 1 calc R
C14 C -0.1586(6) 0.2287(5) 0.2142(3) 0.035(2) Uani 1 1 d .
C15 C -0.1291(6) 0.1828(6) 0.1822(4) 0.042(2) Uani 1 1 d .
H15 H -0.1221 0.1240 0.1856 0.051 Uiso 1 1 calc R
C16 C -0.1105(7) 0.2217(6) 0.1464(4) 0.048(3) Uani 1 1 d .
H16 H -0.0921 0.1883 0.1252 0.058 Uiso 1 1 calc R
C17 C -0.1170(6) 0.3084(6) 0.1391(4) 0.040(2) Uani 1 1 d .
C18 C -0.1486(6) 0.3527(6) 0.1694(4) 0.042(2) Uani 1 1 d .
H18 H -0.1559 0.4114 0.1654 0.050 Uiso 1 1 calc R
C19 C -0.1703(6) 0.3148(5) 0.2058(4) 0.044(3) Uani 1 1 d .
H19 H -0.1934 0.3477 0.2252 0.053 Uiso 1 1 calc R
C20 C -0.2405(10) -0.2858(13) 0.3526(6) 0.095(5) Uani 1 1 d .
H20A H -0.2367 -0.3461 0.3459 0.115 Uiso 1 1 calc R
H20B H -0.2434 -0.2809 0.3842 0.115 Uiso 1 1 calc R
C21 C -0.3157(8) -0.2508(8) 0.3246(6) 0.075(5) Uani 1 1 d .
H21A H -0.3597 -0.2823 0.3311 0.112 Uiso 1 1 calc R
H21B H -0.3141 -0.2565 0.2933 0.112 Uiso 1 1 calc R
H21C H -0.3211 -0.1915 0.3317 0.112 Uiso 1 1 calc R
C22 C -0.1468(12) -0.1401(9) 0.3749(6) 0.087(5) Uani 1 1 d .
H22A H -0.1778 -0.0966 0.3567 0.105 Uiso 1 1 calc R
H22B H -0.1695 -0.1490 0.4013 0.105 Uiso 1 1 calc R
C23 C -0.0711(9) -0.1089(13) 0.3887(7) 0.111(7) Uani 1 1 d .
H23A H -0.0729 -0.0567 0.4052 0.166 Uiso 1 1 calc R
H23B H -0.0482 -0.0979 0.3629 0.166 Uiso 1 1 calc R
H23C H -0.0400 -0.1503 0.4077 0.166 Uiso 1 1 calc R
C24 C -0.093(2) -0.3094(11) 0.3763(6) 0.23(2) Uani 1 1 d .
H24A H -0.1087 -0.3629 0.3611 0.280 Uiso 1 1 calc R
H24B H -0.0424 -0.2961 0.3686 0.280 Uiso 1 1 calc R
C25 C -0.0763(13) -0.3289(15) 0.4115(12) 0.216(19) Uani 1 1 d .
H25A H -0.0295 -0.3629 0.4156 0.324 Uiso 1 1 calc R
H25B H -0.1181 -0.3619 0.4196 0.324 Uiso 1 1 calc R
H25C H -0.0670 -0.2790 0.4303 0.324 Uiso 1 1 calc R
C26 C -0.2118(13) -0.2838(13) 0.1637(6) 0.111(7) Uani 1 1 d .
H26A H -0.2039 -0.2800 0.1329 0.133 Uiso 1 1 calc R
H26B H -0.2126 -0.3440 0.1713 0.133 Uiso 1 1 calc R
C27 C -0.2895(13) -0.2464(19) 0.1657(9) 0.187(15) Uani 1 1 d .
H27A H -0.3298 -0.2772 0.1459 0.281 Uiso 1 1 calc R
H27B H -0.2905 -0.1874 0.1568 0.281 Uiso 1 1 calc R
H27C H -0.2984 -0.2502 0.1959 0.281 Uiso 1 1 calc R
C28 C -0.0499(13) -0.3042(12) 0.1934(8) 0.119(8) Uani 1 1 d .
H28A H -0.0582 -0.3607 0.2048 0.143 Uiso 1 1 calc R
H28B H -0.0474 -0.3095 0.1618 0.143 Uiso 1 1 calc R
C29 C 0.0222(13) -0.2701(19) 0.2175(13) 0.214(19) Uani 1 1 d .
H29A H 0.0645 -0.3076 0.2142 0.321 Uiso 1 1 calc R
H29B H 0.0197 -0.2650 0.2487 0.321 Uiso 1 1 calc R
H29C H 0.0309 -0.2147 0.2057 0.321 Uiso 1 1 calc R
C30 C -0.1206(19) -0.1287(16) 0.1737(8) 0.179(15) Uani 1 1 d .
H30A H -0.1653 -0.0947 0.1781 0.215 Uiso 1 1 calc R
H30B H -0.0744 -0.1021 0.1915 0.215 Uiso 1 1 calc R
C31 C -0.115(3) -0.121(3) 0.1339(17) 0.28(2) Uiso 1 1 d .
H31A H -0.0903 -0.0671 0.1300 0.420 Uiso 1 1 calc R
H31B H -0.1669 -0.1214 0.1154 0.420 Uiso 1 1 calc R
H31C H -0.0848 -0.1667 0.1255 0.420 Uiso 1 1 calc R
C32 C 0.0880(16) 0.0638(8) 0.4497(8) 0.148(11) Uani 1 1 d .
H32A H 0.0406 0.0511 0.4279 0.177 Uiso 1 1 calc R
H32B H 0.1111 0.0090 0.4597 0.177 Uiso 1 1 calc R
C33 C 0.0657(18) 0.0948(12) 0.4823(9) 0.169(13) Uani 1 1 d .
H33A H 0.0285 0.0569 0.4918 0.253 Uiso 1 1 calc R
H33B H 0.0413 0.1491 0.4741 0.253 Uiso 1 1 calc R
H33C H 0.1099 0.1024 0.5065 0.253 Uiso 1 1 calc R
C34 C 0.1270(9) 0.0649(8) 0.3643(5) 0.081(5) Uani 1 1 d .
H34A H 0.0742 0.0833 0.3512 0.098 Uiso 1 1 calc R
H34B H 0.1617 0.0877 0.3456 0.098 Uiso 1 1 calc R
C35 C 0.1296(9) -0.0316(7) 0.3619(6) 0.089(6) Uani 1 1 d .
H35A H 0.1165 -0.0494 0.3310 0.134 Uiso 1 1 calc R
H35B H 0.0925 -0.0554 0.3782 0.134 Uiso 1 1 calc R
H35C H 0.1814 -0.0512 0.3749 0.134 Uiso 1 1 calc R
C36 C 0.2458(9) 0.0661(8) 0.4421(6) 0.081(5) Uani 1 1 d .
H36A H 0.2621 0.0865 0.4727 0.098 Uiso 1 1 calc R
H36B H 0.2406 0.0044 0.4431 0.098 Uiso 1 1 calc R
C37 C 0.3058(12) 0.0875(13) 0.4166(10) 0.158(12) Uani 1 1 d .
H37A H 0.3547 0.0620 0.4306 0.236 Uiso 1 1 calc R
H37B H 0.3117 0.1485 0.4158 0.236 Uiso 1 1 calc R
H37C H 0.2905 0.0661 0.3864 0.236 Uiso 1 1 calc R
C38 C 0.0747(18) 0.4437(10) 0.4447(12) 0.22(2) Uani 1 1 d .
H38A H 0.0990 0.4952 0.4589 0.270 Uiso 1 1 calc R
H38B H 0.0306 0.4626 0.4221 0.270 Uiso 1 1 calc R
C39 C 0.0467(17) 0.4086(12) 0.4728(10) 0.173(13) Uani 1 1 d .
H39A H 0.0132 0.4478 0.4846 0.259 Uiso 1 1 calc R
H39B H 0.0878 0.3895 0.4967 0.259 Uiso 1 1 calc R
H39C H 0.0165 0.3603 0.4597 0.259 Uiso 1 1 calc R
C40 C 0.2316(8) 0.4538(7) 0.4358(5) 0.070(4) Uani 1 1 d .
H40A H 0.2231 0.5151 0.4346 0.085 Uiso 1 1 calc R
H40B H 0.2504 0.4378 0.4669 0.085 Uiso 1 1 calc R
C41 C 0.2921(9) 0.4312(10) 0.4089(8) 0.112(8) Uani 1 1 d .
H41A H 0.3404 0.4600 0.4212 0.169 Uiso 1 1 calc R
H41B H 0.2743 0.4487 0.3783 0.169 Uiso 1 1 calc R
H41C H 0.3005 0.3705 0.4100 0.169 Uiso 1 1 calc R
C42 C 0.1121(10) 0.4444(8) 0.3609(6) 0.098(7) Uani 1 1 d .
H42A H 0.1469 0.4222 0.3422 0.118 Uiso 1 1 calc R
H42B H 0.0599 0.4228 0.3488 0.118 Uiso 1 1 calc R
C43 C 0.1099(12) 0.5381(9) 0.3562(8) 0.139(10) Uani 1 1 d .
H43A H 0.0937 0.5528 0.3250 0.208 Uiso 1 1 calc R
H43B H 0.1612 0.5610 0.3674 0.208 Uiso 1 1 calc R
H43C H 0.0734 0.5614 0.3730 0.208 Uiso 1 1 calc R
C44 C 0.0819(9) 0.2515(10) 0.1389(7) 0.088(6) Uani 1 1 d .
H44A H 0.1377 0.2534 0.1515 0.106 Uiso 1 1 calc R
H44B H 0.0563 0.2204 0.1597 0.106 Uiso 1 1 calc R
C45 C 0.0690(12) 0.2070(12) 0.0959(9) 0.136(10) Uani 1 1 d .
H45A H 0.0901 0.1502 0.1001 0.204 Uiso 1 1 calc R
H45B H 0.0948 0.2376 0.0754 0.204 Uiso 1 1 calc R
H45C H 0.0137 0.2041 0.0837 0.204 Uiso 1 1 calc R
C46 C 0.1145(8) 0.4188(10) 0.1079(6) 0.082(5) Uani 1 1 d .
H46A H 0.1164 0.3943 0.0788 0.099 Uiso 1 1 calc R
H46B H 0.0963 0.4773 0.1030 0.099 Uiso 1 1 calc R
C47 C 0.1962(9) 0.4206(15) 0.1351(7) 0.118(8) Uani 1 1 d .
H47A H 0.2293 0.4535 0.1196 0.177 Uiso 1 1 calc R
H47B H 0.2161 0.3632 0.1394 0.177 Uiso 1 1 calc R
H47C H 0.1958 0.4462 0.1639 0.177 Uiso 1 1 calc R
C48 C 0.0536(9) 0.3943(12) 0.1889(7) 0.103(6) Uani 1 1 d .
H48A H 0.0189 0.3613 0.2038 0.123 Uiso 1 1 calc R
H48B H 0.1071 0.3845 0.2046 0.123 Uiso 1 1 calc R
C49 C 0.0337(12) 0.4901(13) 0.1909(8) 0.134(9) Uani 1 1 d .
H49A H 0.0398 0.5077 0.2217 0.201 Uiso 1 1 calc R
H49B H -0.0195 0.4995 0.1757 0.201 Uiso 1 1 calc R
H49C H 0.0686 0.5227 0.1764 0.201 Uiso 1 1 calc R
C50 C -0.2674(7) 0.4361(9) 0.0775(6) 0.071(4) Uani 1 1 d .
H50A H -0.3189 0.4367 0.0581 0.086 Uiso 1 1 calc R
H50B H -0.2727 0.4091 0.1055 0.086 Uiso 1 1 calc R
C51 C -0.2419(9) 0.5246(9) 0.0869(7) 0.092(6) Uani 1 1 d .
H51A H -0.2791 0.5538 0.1012 0.138 Uiso 1 1 calc R
H51B H -0.2387 0.5530 0.0593 0.138 Uiso 1 1 calc R
H51C H -0.1913 0.5251 0.1065 0.138 Uiso 1 1 calc R
C52 C -0.2497(8) 0.2708(9) 0.0451(6) 0.081(5) Uani 1 1 d .
H52A H -0.2527 0.2489 0.0746 0.097 Uiso 1 1 calc R
H52B H -0.3030 0.2780 0.0284 0.097 Uiso 1 1 calc R
C53 C -0.2082(13) 0.2067(13) 0.0212(8) 0.134(9) Uani 1 1 d .
H53A H -0.2361 0.1534 0.0189 0.201 Uiso 1 1 calc R
H53B H -0.1558 0.1983 0.0379 0.201 Uiso 1 1 calc R
H53C H -0.2062 0.2275 -0.0084 0.201 Uiso 1 1 calc R
C54 C -0.2115(10) 0.4159(16) -0.0036(6) 0.128(9) Uani 1 1 d .
H54A H -0.1855 0.4710 -0.0003 0.154 Uiso 1 1 calc R
H54B H -0.1820 0.3795 -0.0202 0.154 Uiso 1 1 calc R
C55 C -0.2840(16) 0.428(2) -0.0299(8) 0.199(15) Uani 1 1 d .
H55A H -0.2784 0.4521 -0.0582 0.299 Uiso 1 1 calc R
H55B H -0.3140 0.4657 -0.0150 0.299 Uiso 1 1 calc R
H55C H -0.3105 0.3737 -0.0350 0.299 Uiso 1 1 calc R
C56 C -0.1237(12) -0.5214(8) 0.2998(6) 0.083(5) Uani 1 1 d .
C57 C 0.3722(10) 0.2629(13) 0.5295(7) 0.091(6) Uani 1 1 d .
C58 C -0.0177(17) 0.259(2) -0.0528(13) 0.163(14) Uani 1 1 d .
C59 C 0.1411(16) 0.017(3) 0.2111(14) 0.26(2) Uani 1 1 d .
H59A H 0.1535 -0.0320 0.2309 0.313 Uiso 1 1 calc R
H59B H 0.1895 0.0412 0.2052 0.313 Uiso 1 1 calc R

loop_
_atom_site_aniso_label
_atom_site_aniso_U_11
_atom_site_aniso_U_22
_atom_site_aniso_U_33
_atom_site_aniso_U_23
_atom_site_aniso_U_13
_atom_site_aniso_U_12
Pt1 0.0516(3) 0.03030(16) 0.0447(3) -0.00032(14) 0.0145(2) -0.00087(14)
Pt2 0.0333(2) 0.02906(15) 0.0387(2) -0.00131(13) 0.00823(17) -0.00147(12)
Pt3 0.0467(3) 0.0517(2) 0.0377(3) 0.01027(17) 0.0130(2) 0.00410(17)
Cl1 0.211(8) 0.176(7) 0.157(8) 0.030(5) 0.076(6) 0.056(6)
Cl2 0.359(16) 0.243(12) 0.244(14) 0.009(10) 0.004(12) -0.128(11)
S1 0.081(2) 0.0408(14) 0.079(3) -0.0135(14) 0.016(2) -0.0015(14)
S2 0.0430(17) 0.0671(17) 0.042(2) -0.0051(13) 0.0019(15) -0.0071(12)
S3 0.077(3) 0.087(2) 0.060(3) -0.0013(18) 0.023(2) 0.0000(19)
P1 0.063(2) 0.0474(14) 0.045(2) 0.0055(12) 0.0122(17) -0.0033(12)
P2 0.093(3) 0.068(2) 0.051(3) -0.0037(16) 0.028(2) -0.0078(18)
P3 0.0484(16) 0.0292(10) 0.054(2) -0.0016(10) 0.0115(15) 0.0002(10)
P4 0.0523(18) 0.0295(11) 0.081(3) 0.0000(12) 0.0244(18) 0.0009(10)
P5 0.0443(18) 0.078(2) 0.050(2) 0.0165(16) 0.0075(17) 0.0083(14)
P6 0.0512(19) 0.081(2) 0.042(2) 0.0133(15) 0.0058(17) -0.0016(15)
Si1 0.0328(14) 0.0306(11) 0.0379(17) 0.0052(10) 0.0080(13) 0.0001(9)
F1 0.263(15) 0.059(5) 0.095(9) -0.002(5) 0.032(9) -0.067(7)
F2 0.290(17) 0.063(5) 0.061(8) 0.005(5) -0.006(9) -0.044(7)
F3 0.153(10) 0.085(7) 0.144(12) 0.009(7) 0.008(9) 0.046(7)
F4 0.088(8) 0.275(18) 0.156(15) -0.025(12) 0.026(8) -0.109(10)
F5 0.065(6) 0.223(14) 0.078(11) -0.032(8) -0.028(7) 0.006(7)
F6 0.090(8) 0.266(18) 0.159(15) -0.071(13) -0.029(8) 0.096(10)
F7 0.129(11) 0.230(16) 0.130(17) -0.078(13) -0.006(11) -0.045(10)
F8 0.27(3) 0.20(2) 0.36(4) -0.02(2) 0.09(3) -0.016(19)
F9 0.131(13) 0.30(2) 0.38(3) -0.15(2) 0.165(18) -0.099(14)
O1 0.086(6) 0.031(4) 0.103(9) -0.003(4) 0.025(6) 0.000(4)
O2 0.126(9) 0.066(6) 0.052(7) -0.014(5) -0.007(7) -0.001(5)
O3 0.113(9) 0.093(8) 0.236(19) -0.068(10) 0.104(11) -0.037(7)
O4 0.040(4) 0.051(4) 0.039(5) -0.002(3) 0.002(4) -0.002(3)
O5 0.131(10) 0.100(8) 0.071(9) 0.016(6) 0.010(8) -0.050(7)
O6 0.094(7) 0.090(7) 0.070(9) -0.024(6) 0.019(7) 0.016(6)
O7 0.141(12) 0.208(16) 0.051(10) -0.005(9) 0.032(10) 0.052(11)
O8 0.34(3) 0.115(12) 0.162(19) 0.045(12) 0.069(19) 0.070(15)
O9 0.089(9) 0.213(17) 0.122(15) -0.050(12) 0.030(9) 0.008(10)
O10 0.075(6) 0.090(6) 0.057(7) 0.038(5) 0.023(5) 0.005(5)
C1 0.039(6) 0.044(5) 0.053(8) 0.007(4) 0.006(6) 0.004(4)
C2 0.037(5) 0.028(4) 0.051(7) 0.005(4) 0.012(5) 0.005(3)
C3 0.044(6) 0.034(4) 0.045(7) 0.009(4) 0.004(5) 0.003(4)
C4 0.047(6) 0.036(4) 0.057(8) 0.013(4) 0.014(6) -0.003(4)
C5 0.053(6) 0.029(4) 0.042(7) -0.001(4) 0.007(5) -0.002(4)
C6 0.044(6) 0.038(5) 0.078(10) 0.010(5) 0.016(7) 0.002(4)
C7 0.026(5) 0.036(4) 0.086(10) 0.013(5) 0.012(6) -0.006(4)
C8 0.036(5) 0.031(4) 0.034(6) 0.004(3) 0.003(5) -0.002(3)
C9 0.030(6) 0.054(5) 0.038(7) -0.002(4) 0.010(5) 0.000(4)
C10 0.044(7) 0.057(6) 0.044(7) -0.001(5) 0.020(6) -0.011(5)
C11 0.016(4) 0.037(4) 0.028(5) 0.001(3) -0.010(4) 0.000(3)
C12 0.037(6) 0.053(5) 0.033(6) 0.010(4) 0.004(5) -0.002(4)
C13 0.042(6) 0.047(5) 0.041(7) 0.010(4) 0.014(6) 0.002(4)
C14 0.041(6) 0.038(4) 0.025(5) 0.001(3) 0.004(4) -0.001(4)
C15 0.047(6) 0.036(4) 0.044(7) 0.004(4) 0.008(5) 0.000(4)
C16 0.062(7) 0.044(5) 0.044(8) -0.005(4) 0.022(6) -0.003(5)
C17 0.049(6) 0.045(5) 0.029(6) 0.011(4) 0.015(5) 0.007(4)
C18 0.051(6) 0.038(4) 0.032(6) 0.006(4) 0.001(5) 0.006(4)
C19 0.060(7) 0.031(4) 0.042(7) 0.006(4) 0.012(6) 0.005(4)
C20 0.106(14) 0.127(14) 0.053(13) 0.003(10) 0.014(11) 0.003(11)
C21 0.057(9) 0.069(8) 0.104(15) 0.017(8) 0.030(9) 0.011(6)
C22 0.149(17) 0.062(8) 0.059(11) -0.014(7) 0.037(11) -0.009(9)
C23 0.066(11) 0.130(16) 0.13(2) -0.029(14) 0.007(12) 0.016(10)
C24 0.56(6) 0.071(11) 0.027(9) 0.002(7) -0.05(2) 0.11(2)
C25 0.102(16) 0.14(2) 0.34(5) 0.11(3) -0.12(2) -0.020(14)
C26 0.16(2) 0.128(15) 0.038(11) -0.010(9) -0.008(12) -0.029(14)
C27 0.086(16) 0.32(4) 0.12(2) -0.04(2) -0.083(16) 0.009(19)
C28 0.147(19) 0.094(12) 0.14(2) -0.027(12) 0.096(17) 0.010(12)
C29 0.081(16) 0.22(3) 0.37(6) -0.12(3) 0.10(2) -0.031(17)
C30 0.30(4) 0.19(2) 0.070(17) -0.028(14) 0.09(2) -0.15(2)
C32 0.27(3) 0.033(6) 0.18(2) -0.022(9) 0.16(2) -0.041(11)
C33 0.29(3) 0.076(12) 0.19(3) 0.032(14) 0.17(3) 0.019(16)
C34 0.103(11) 0.055(7) 0.064(10) -0.025(6) -0.038(9) 0.032(7)
C35 0.102(11) 0.047(7) 0.102(14) -0.032(7) -0.022(10) 0.024(7)
C36 0.081(10) 0.050(7) 0.095(14) -0.001(7) -0.028(10) 0.020(6)
C37 0.093(14) 0.106(15) 0.29(4) -0.047(18) 0.089(19) 0.001(11)
C38 0.30(3) 0.050(9) 0.42(5) 0.026(16) 0.32(4) 0.039(14)
C39 0.26(3) 0.083(13) 0.23(3) -0.068(16) 0.18(3) -0.014(16)
C40 0.096(10) 0.043(6) 0.066(10) -0.008(6) -0.001(9) -0.025(6)
C41 0.064(10) 0.080(10) 0.20(2) 0.016(12) 0.050(13) -0.014(8)
C42 0.091(11) 0.055(7) 0.122(17) 0.033(8) -0.045(11) -0.017(7)
C43 0.145(17) 0.049(8) 0.19(2) 0.050(11) -0.045(16) -0.025(9)
C44 0.055(9) 0.112(13) 0.100(17) 0.050(11) 0.022(10) 0.031(8)
C45 0.133(17) 0.088(12) 0.22(3) 0.027(15) 0.13(2) 0.041(12)
C46 0.063(9) 0.086(10) 0.107(16) 0.014(9) 0.040(10) -0.001(7)
C47 0.054(10) 0.22(2) 0.079(17) 0.011(14) 0.003(10) -0.044(12)
C48 0.061(10) 0.126(15) 0.12(2) 0.017(12) 0.004(11) -0.015(9)
C49 0.118(16) 0.126(17) 0.16(2) -0.065(16) 0.027(16) -0.028(13)
C50 0.035(7) 0.084(9) 0.090(14) 0.017(8) -0.001(7) 0.008(6)
C51 0.075(10) 0.068(9) 0.125(18) -0.003(9) 0.001(10) 0.015(7)
C52 0.055(9) 0.087(10) 0.099(16) -0.031(9) 0.012(9) -0.015(7)
C53 0.17(2) 0.125(16) 0.13(2) -0.069(15) 0.080(18) -0.032(15)
C54 0.062(10) 0.25(3) 0.053(13) 0.050(14) -0.042(9) 0.008(13)
C55 0.18(3) 0.32(4) 0.07(2) 0.09(2) -0.049(18) -0.05(3)
C56 0.138(15) 0.036(6) 0.071(12) -0.005(6) 0.010(11) -0.009(7)
C57 0.062(11) 0.135(15) 0.059(12) -0.027(10) -0.027(9) 0.013(10)
C58 0.091(19) 0.23(4) 0.15(4) -0.08(3) -0.01(2) -0.005(19)
C59 0.13(2) 0.34(5) 0.33(5) -0.21(4) 0.09(3) -0.04(3)

loop_
_atom_type_symbol
_atom_type_description
_atom_type_scat_dispersion_real
_atom_type_scat_dispersion_imag
_atom_type_scat_source
C C 0.0033 0.0016 'International Tables Vol C Tables 4.2.6.8 and 6.1.1.4'
H H 0.0000 0.0000 'International Tables Vol C Tables 4.2.6.8 and 6.1.1.4'
O O 0.0106 0.0060 'International Tables Vol C Tables 4.2.6.8 and 6.1.1.4'
F F 0.0171 0.0103 'International Tables Vol C Tables 4.2.6.8 and 6.1.1.4'
Si Si 0.0817 0.0704 'International Tables Vol C Tables 4.2.6.8 and 6.1.1.4'
P P 0.1023 0.0942 'International Tables Vol C Tables 4.2.6.8 and 6.1.1.4'
S S 0.1246 0.1234 'International Tables Vol C Tables 4.2.6.8 and 6.1.1.4'
Cl Cl 0.1484 0.1585 'International Tables Vol C Tables 4.2.6.8 and 6.1.1.4'
Pt Pt -1.7033 8.3905 'International Tables Vol C Tables 4.2.6.8 and 6.1.1.4'

loop_
_geom_angle_atom_site_label_1
_geom_angle_atom_site_label_2
_geom_angle_atom_site_label_3
_geom_angle
C5 Pt1 O1 175.1(4)
C5 Pt1 P1 89.5(3)
O1 Pt1 P1 90.1(3)
C5 Pt1 P2 91.6(3)
O1 Pt1 P2 88.7(3)
P1 Pt1 P2 178.44(14)
C11 Pt2 O4 177.8(3)
C11 Pt2 P4 89.6(2)
O4 Pt2 P4 91.45(19)
C11 Pt2 P3 87.9(2)
O4 Pt2 P3 91.09(19)
P4 Pt2 P3 177.33(13)
C17 Pt3 O10 177.8(4)
C17 Pt3 P6 89.1(3)
O10 Pt3 P6 90.5(3)
C17 Pt3 P5 88.4(3)
O10 Pt3 P5 92.0(3)
P6 Pt3 P5 177.46(12)
O3 S1 O2 115.8(8)
O3 S1 O1 114.9(6)
O2 S1 O1 113.2(7)
O3 S1 C56 105.1(10)
O2 S1 C56 104.9(7)
O1 S1 C56 100.7(7)
O5 S2 O6 117.9(8)
O5 S2 O4 114.4(6)
O6 S2 O4 113.1(6)
O5 S2 C57 103.3(10)
O6 S2 C57 104.5(8)
O4 S2 C57 100.9(8)
O9 S3 O8 115.1(12)
O9 S3 O7 116.4(9)
O8 S3 O7 112.9(11)
O9 S3 C58 106.6(13)
O8 S3 C58 99.1(17)
O7 S3 C58 104.4(15)
C20 P1 C22 107.5(9)
C20 P1 C24 94.0(15)
C22 P1 C24 106.6(9)
C20 P1 Pt1 112.6(6)
C22 P1 Pt1 120.2(6)
C24 P1 Pt1 112.7(9)
C26 P2 C28 103.2(11)
C26 P2 C30 105.0(12)
C28 P2 C30 110.5(12)
C26 P2 Pt1 112.2(7)
C28 P2 Pt1 109.6(8)
C30 P2 Pt1 115.6(7)
C36 P3 C34 105.2(7)
C36 P3 C32 104.0(11)
C34 P3 C32 104.2(10)
C36 P3 Pt2 115.0(5)
C34 P3 Pt2 113.9(5)
C32 P3 Pt2 113.4(5)
C38 P4 C42 103.2(14)
C38 P4 C40 105.8(12)
C42 P4 C40 103.4(7)
C38 P4 Pt2 113.6(6)
C42 P4 Pt2 115.4(5)
C40 P4 Pt2 114.2(5)
C48 P5 C46 106.8(8)
C48 P5 C44 101.9(9)
C46 P5 C44 104.7(7)
C48 P5 Pt3 115.6(6)
C46 P5 Pt3 113.1(6)
C44 P5 Pt3 113.7(6)
C52 P6 C54 107.2(10)
C52 P6 C50 103.4(7)
C54 P6 C50 104.3(9)
C52 P6 Pt3 113.9(6)
C54 P6 Pt3 113.8(6)
C50 P6 Pt3 113.2(5)
C14 Si1 C2 111.8(5)
C14 Si1 C8 107.4(4)
C2 Si1 C8 105.8(4)
C14 Si1 C1 112.6(5)
C2 Si1 C1 109.9(4)
C8 Si1 C1 109.1(5)
S1 O1 Pt1 127.8(6)
S2 O4 Pt2 128.1(4)
C3 C2 C7 115.7(8)
C3 C2 Si1 124.5(7)
C7 C2 Si1 119.7(7)
C4 C3 C2 121.7(9)
C5 C4 C3 122.7(9)
C4 C5 C6 116.0(8)
C4 C5 Pt1 124.4(7)
C6 C5 Pt1 119.6(8)
C7 C6 C5 122.1(10)
C6 C7 C2 121.6(9)
C9 C8 C13 114.9(10)
C9 C8 Si1 124.2(7)
C13 C8 Si1 120.4(8)
C10 C9 C8 123.7(10)
C9 C10 C11 120.8(11)
C12 C11 C10 115.9(9)
C12 C11 Pt2 123.1(7)
C10 C11 Pt2 120.9(8)
C13 C12 C11 122.3(10)
C12 C13 C8 122.2(11)
C19 C14 C15 116.1(9)
C19 C14 Si1 119.0(8)
C15 C14 Si1 124.4(7)
C16 C15 C14 120.9(9)
C15 C16 C17 123.6(10)
C18 C17 C16 115.3(9)
C18 C17 Pt3 120.7(7)
C16 C17 Pt3 123.9(8)
C17 C18 C19 122.6(9)
C18 C19 C14 121.2(9)
C21 C20 P1 114.5(12)
C23 C22 P1 116.3(14)
C25 C24 P1 138(3)
C27 C26 P2 115.3(15)
C29 C28 P2 110.6(14)
C31 C30 P2 122(3)
C33 C32 P3 126.8(15)
C35 C34 P3 116.6(11)
C37 C36 P3 112.3(14)
C39 C38 P4 126.9(16)
C41 C40 P4 111.2(11)
C43 C42 P4 118.2(15)
C45 C44 P5 110.6(12)
C47 C46 P5 116.0(12)
C49 C48 P5 110.5(15)
C51 C50 P6 115.2(10)
C53 C52 P6 113.0(12)
C55 C54 P6 119.9(16)
F3 C56 F2 111.5(17)
F3 C56 F1 108.6(13)
F2 C56 F1 107.5(14)
F3 C56 S1 111.4(12)
F2 C56 S1 111.0(10)
F1 C56 S1 106.7(13)
F6 C57 F4 104(2)
F6 C57 F5 106.9(16)
F4 C57 F5 105.6(15)
F6 C57 S2 115.1(14)
F4 C57 S2 112.5(14)
F5 C57 S2 112.4(15)
F9 C58 F7 114(3)
F9 C58 F8 112(4)
F7 C58 F8 102(3)
F9 C58 S3 118(2)
F7 C58 S3 110(3)
F8 C58 S3 98.0(19)
Cl1 C59 Cl2 103.7(19)

loop_
_geom_bond_atom_site_label_1
_geom_bond_atom_site_label_2
_geom_bond_distance
Pt1 C5 1.989(9)
Pt1 O1 2.202(7)
Pt1 P1 2.290(4)
Pt1 P2 2.300(4)
Pt2 C11 1.991(9)
Pt2 O4 2.207(8)
Pt2 P4 2.311(2)
Pt2 P3 2.318(2)
Pt3 C17 2.000(9)
Pt3 O10 2.175(8)
Pt3 P6 2.293(4)
Pt3 P5 2.299(3)
Cl1 C59 1.70(3)
Cl2 C59 1.91(4)
S1 O3 1.434(11)
S1 O2 1.460(10)
S1 O1 1.465(9)
S1 C56 1.828(16)
S2 O5 1.425(10)
S2 O6 1.434(10)
S2 O4 1.461(9)
S2 C57 1.781(18)
S3 O9 1.391(13)
S3 O8 1.394(17)
S3 O7 1.408(14)
S3 C58 1.76(3)
P1 C20 1.771(18)
P1 C22 1.777(13)
P1 C24 1.79(2)
P2 C26 1.799(19)
P2 C28 1.844(18)
P2 C30 1.90(2)
P3 C36 1.808(13)
P3 C34 1.810(13)
P3 C32 1.813(18)
P4 C38 1.776(17)
P4 C42 1.794(17)
P4 C40 1.802(13)
P5 C48 1.82(2)
P5 C46 1.847(14)
P5 C44 1.857(15)
P6 C52 1.801(14)
P6 C54 1.816(18)
P6 C50 1.842(14)
Si1 C14 1.859(10)
Si1 C2 1.863(8)
Si1 C8 1.868(11)
Si1 C1 1.891(11)
F1 C56 1.369(17)
F2 C56 1.324(18)
F3 C56 1.28(2)
F4 C57 1.32(2)
F5 C57 1.35(2)
F6 C57 1.29(2)
F7 C58 1.33(3)
F8 C58 1.42(4)
F9 C58 1.20(3)
C2 C3 1.396(13)
C2 C7 1.406(13)
C3 C4 1.389(12)
C4 C5 1.380(14)
C5 C6 1.392(14)
C6 C7 1.390(13)
C8 C9 1.378(15)
C8 C13 1.431(14)
C9 C10 1.361(16)
C10 C11 1.444(14)
C11 C12 1.374(14)
C12 C13 1.370(16)
C14 C19 1.406(12)
C14 C15 1.410(14)
C15 C16 1.367(15)
C16 C17 1.403(13)
C17 C18 1.378(14)
C18 C19 1.396(14)
C20 C21 1.55(2)
C22 C23 1.42(2)
C24 C25 1.12(3)
C26 C27 1.51(3)
C28 C29 1.45(3)
C30 C31 1.26(5)
C32 C33 1.26(2)
C34 C35 1.542(16)
C36 C37 1.48(3)
C38 C39 1.22(3)
C40 C41 1.52(2)
C42 C43 1.502(18)
C44 C45 1.49(3)
C46 C47 1.53(2)
C48 C49 1.57(3)
C50 C51 1.495(19)
C52 C53 1.53(2)
C54 C55 1.39(3)

loop_
_geom_torsion_atom_site_label_1
_geom_torsion_atom_site_label_2
_geom_torsion_atom_site_label_3
_geom_torsion_atom_site_label_4
_geom_torsion
C5 Pt1 P1 C20 113.6(8)
O1 Pt1 P1 C20 -71.3(7)
P2 Pt1 P1 C20 -111(5)
C5 Pt1 P1 C22 -14.6(8)
O1 Pt1 P1 C22 160.5(8)
P2 Pt1 P1 C22 121(5)
C5 Pt1 P1 C24 -141.6(13)
O1 Pt1 P1 C24 33.5(13)
P2 Pt1 P1 C24 -6(5)
C5 Pt1 P2 C26 -111.3(9)
O1 Pt1 P2 C26 73.6(9)
P1 Pt1 P2 C26 114(5)
C5 Pt1 P2 C28 134.7(8)
O1 Pt1 P2 C28 -40.4(8)
P1 Pt1 P2 C28 0(5)
C5 Pt1 P2 C30 9.1(12)
O1 Pt1 P2 C30 -166.0(12)
P1 Pt1 P2 C30 -126(5)
C11 Pt2 P3 C36 162.1(8)
O4 Pt2 P3 C36 -15.9(7)
P4 Pt2 P3 C36 146(2)
C11 Pt2 P3 C34 40.6(7)
O4 Pt2 P3 C34 -137.4(7)
P4 Pt2 P3 C34 25(3)
C11 Pt2 P3 C32 -78.3(11)
O4 Pt2 P3 C32 103.7(11)
P4 Pt2 P3 C32 -94(3)
C11 Pt2 P4 C38 78.6(15)
O4 Pt2 P4 C38 -103.4(15)
P3 Pt2 P4 C38 95(3)
C11 Pt2 P4 C42 -40.4(7)
O4 Pt2 P4 C42 137.6(7)
P3 Pt2 P4 C42 -24(3)
C11 Pt2 P4 C40 -160.0(7)
O4 Pt2 P4 C40 18.0(6)
P3 Pt2 P4 C40 -144(2)
C17 Pt3 P5 C48 -49.4(7)
O10 Pt3 P5 C48 128.5(7)
P6 Pt3 P5 C48 -58(3)
C17 Pt3 P5 C46 -172.9(7)
O10 Pt3 P5 C46 5.0(7)
P6 Pt3 P5 C46 178(100)
C17 Pt3 P5 C44 68.0(7)
O10 Pt3 P5 C44 -114.2(7)
P6 Pt3 P5 C44 59(3)
C17 Pt3 P6 C52 -52.9(7)
O10 Pt3 P6 C52 129.3(7)
P5 Pt3 P6 C52 -44(3)
C17 Pt3 P6 C54 -176.3(10)
O10 Pt3 P6 C54 5.9(10)
P5 Pt3 P6 C54 -167(3)
C17 Pt3 P6 C50 64.9(6)
O10 Pt3 P6 C50 -112.9(6)
P5 Pt3 P6 C50 74(3)
O3 S1 O1 Pt1 -41.3(13)
O2 S1 O1 Pt1 94.9(8)
C56 S1 O1 Pt1 -153.6(9)
C5 Pt1 O1 S1 175(5)
P1 Pt1 O1 S1 90.0(8)
P2 Pt1 O1 S1 -91.0(8)
O5 S2 O4 Pt2 66.8(8)
O6 S2 O4 Pt2 -72.0(7)
C57 S2 O4 Pt2 176.9(8)
C11 Pt2 O4 S2 -154(8)
P4 Pt2 O4 S2 89.4(5)
P3 Pt2 O4 S2 -91.4(5)
C14 Si1 C2 C3 -99.3(10)
C8 Si1 C2 C3 144.1(10)
C1 Si1 C2 C3 26.5(12)
C14 Si1 C2 C7 79.0(11)
C8 Si1 C2 C7 -37.6(11)
C1 Si1 C2 C7 -155.3(10)
C7 C2 C3 C4 2.2(17)
Si1 C2 C3 C4 -179.5(9)
C2 C3 C4 C5 -1.8(19)
C3 C4 C5 C6 -1.1(18)
C3 C4 C5 Pt1 -178.6(9)
O1 Pt1 C5 C4 -168(5)
P1 Pt1 C5 C4 -82.8(10)
P2 Pt1 C5 C4 98.3(10)
O1 Pt1 C5 C6 15(6)
P1 Pt1 C5 C6 99.8(10)
P2 Pt1 C5 C6 -79.1(10)
C4 C5 C6 C7 3.4(19)
Pt1 C5 C6 C7 -179.0(10)
C5 C6 C7 C2 -3(2)
C3 C2 C7 C6 0.1(19)
Si1 C2 C7 C6 -178.3(10)
C14 Si1 C8 C9 158.9(8)
C2 Si1 C8 C9 -81.5(9)
C1 Si1 C8 C9 36.7(9)
C14 Si1 C8 C13 -29.2(8)
C2 Si1 C8 C13 90.4(8)
C1 Si1 C8 C13 -151.5(7)
C13 C8 C9 C10 -1.5(14)
Si1 C8 C9 C10 170.8(8)
C8 C9 C10 C11 -2.3(16)
C9 C10 C11 C12 4.6(14)
C9 C10 C11 Pt2 -172.4(8)
O4 Pt2 C11 C12 -29(8)
P4 Pt2 C11 C12 88.5(7)
P3 Pt2 C11 C12 -90.8(7)
O4 Pt2 C11 C10 148(8)
P4 Pt2 C11 C10 -94.7(7)
P3 Pt2 C11 C10 86.0(7)
C10 C11 C12 C13 -3.2(13)
Pt2 C11 C12 C13 173.8(7)
C11 C12 C13 C8 -0.6(15)
C9 C8 C13 C12 3.0(13)
Si1 C8 C13 C12 -169.6(7)
C2 Si1 C14 C19 171.0(8)
C8 Si1 C14 C19 -73.3(9)
C1 Si1 C14 C19 46.7(10)
C2 Si1 C14 C15 -17.1(11)
C8 Si1 C14 C15 98.6(9)
C1 Si1 C14 C15 -141.4(9)
C19 C14 C15 C16 2.6(16)
Si1 C14 C15 C16 -169.5(9)
C14 C15 C16 C17 1.6(19)
C15 C16 C17 C18 -3.9(17)
C15 C16 C17 Pt3 172.9(10)
O10 Pt3 C17 C18 -2(12)
P6 Pt3 C17 C18 -82.1(9)
P5 Pt3 C17 C18 98.3(9)
O10 Pt3 C17 C16 -179(100)
P6 Pt3 C17 C16 101.2(10)
P5 Pt3 C17 C16 -78.4(10)
C16 C17 C18 C19 2.1(17)
Pt3 C17 C18 C19 -174.9(9)
C17 C18 C19 C14 2.1(18)
C15 C14 C19 C18 -4.4(16)
Si1 C14 C19 C18 168.2(9)
C22 P1 C20 C21 79.8(15)
C24 P1 C20 C21 -171.4(14)
Pt1 P1 C20 C21 -54.9(15)
C20 P1 C22 C23 153.2(16)
C24 P1 C22 C23 53(2)
Pt1 P1 C22 C23 -76.3(17)
C20 P1 C24 C25 -67(5)
C22 P1 C24 C25 42(5)
Pt1 P1 C24 C25 176(4)
C28 P2 C26 C27 173.1(19)
C30 P2 C26 C27 -71(2)
Pt1 P2 C26 C27 55(2)
C26 P2 C28 C29 175(2)
C30 P2 C28 C29 63(2)
Pt1 P2 C28 C29 -65(2)
C26 P2 C30 C31 -53(4)
C28 P2 C30 C31 57(4)
Pt1 P2 C30 C31 -177(3)
C36 P3 C32 C33 97(3)
C34 P3 C32 C33 -153(3)
Pt2 P3 C32 C33 -29(3)
C36 P3 C34 C35 52.2(15)
C32 P3 C34 C35 -56.9(15)
Pt2 P3 C34 C35 179.0(11)
C34 P3 C36 C37 62.2(14)
C32 P3 C36 C37 171.5(14)
Pt2 P3 C36 C37 -63.9(14)
C42 P4 C38 C39 143(4)
C40 P4 C38 C39 -109(4)
Pt2 P4 C38 C39 17(4)
C38 P4 C40 C41 -172.6(14)
C42 P4 C40 C41 -64.4(13)
Pt2 P4 C40 C41 61.7(12)
C38 P4 C42 C43 58.7(18)
C40 P4 C42 C43 -51.4(17)
Pt2 P4 C42 C43 -176.7(13)
C48 P5 C44 C45 172.4(13)
C46 P5 C44 C45 -76.5(14)
Pt3 P5 C44 C45 47.3(14)
C48 P5 C46 C47 48.3(16)
C44 P5 C46 C47 -59.2(16)
Pt3 P5 C46 C47 176.6(13)
C46 P5 C48 C49 63.2(13)
C44 P5 C48 C49 172.7(12)
Pt3 P5 C48 C49 -63.5(13)
C52 P6 C50 C51 179.6(13)
C54 P6 C50 C51 -68.3(14)
Pt3 P6 C50 C51 55.9(13)
C54 P6 C52 C53 67.0(18)
C50 P6 C52 C53 176.8(15)
Pt3 P6 C52 C53 -59.9(17)
C52 P6 C54 C55 58(3)
C50 P6 C54 C55 -52(3)
Pt3 P6 C54 C55 -175(2)
O3 S1 C56 F3 170.9(12)
O2 S1 C56 F3 48.3(13)
O1 S1 C56 F3 -69.4(12)
O3 S1 C56 F2 -64.2(15)
O2 S1 C56 F2 173.2(13)
O1 S1 C56 F2 55.4(15)
O3 S1 C56 F1 52.6(13)
O2 S1 C56 F1 -70.0(13)
O1 S1 C56 F1 172.3(11)
O5 S2 C57 F6 60(2)
O6 S2 C57 F6 -175.7(18)
O4 S2 C57 F6 -58(2)
O5 S2 C57 F4 178.8(15)
O6 S2 C57 F4 -57.3(17)
O4 S2 C57 F4 60.2(15)
O5 S2 C57 F5 -62.2(15)
O6 S2 C57 F5 61.7(16)
O4 S2 C57 F5 179.2(13)
O9 S3 C58 F9 172(3)
O8 S3 C58 F9 -68(4)
O7 S3 C58 F9 48(4)
O9 S3 C58 F7 -54(3)
O8 S3 C58 F7 65(3)
O7 S3 C58 F7 -178(2)
O9 S3 C58 F8 52(3)
O8 S3 C58 F8 171(2)
O7 S3 C58 F8 -72(2)
